data_4349741
loop_
_publ_author_name
'Zeb, Aurang'
'Sun, Zhihua'
'Khan, Tariq'
'Asghar, Muhammad Adnan'
'Wu, Zhenyue'
'Li, Lina'
'Ji, Chengmin'
'Luo, Junhua'

_publ_section_title
;
 [C5H12N]CdCl3: an ABX3 perovskite-type semiconducting switchable
 dielectric phase transition material
;
_journal_issue 9
_journal_name_full 'Inorganic Chemistry Frontiers'
_journal_page_first 1485
_journal_paper_doi 10.1039/C7QI00301C
_journal_volume 4
_journal_year 2017
_chemical_formula_moiety 'C5 H12 N, Cd Cl3'
_chemical_formula_sum 'C5 H12 Cd Cl3 N'
_chemical_formula_weight 304.91
_chemical_name_common 'N-methylpyrrolidinium cadmium trichloride'
_space_group_IT_number 62
_space_group_name_Hall '-P 2ac 2n'
_space_group_name_H-M_alt 'P n m a'
_symmetry_cell_setting orthorhombic
_symmetry_space_group_name_H-M 'P n m a'
_atom_sites_solution_hydrogens geom
_atom_sites_solution_primary direct
_atom_sites_solution_secondary difmap
_audit_creation_method SHELXL-97
_audit_update_record
;
2017-05-29 deposited with the CCDC.
2017-06-20 downloaded from the CCDC.
;
_cell_angle_alpha 90.00
_cell_angle_beta 90.00
_cell_angle_gamma 90.00
_cell_formula_units_Z 4
_cell_length_a 14.8934(10)
_cell_length_b 6.7188(3)
_cell_length_c 9.9423(5)
_cell_measurement_reflns_used 1524
_cell_measurement_temperature 280(2)
_cell_measurement_theta_max 28.3620
_cell_measurement_theta_min 3.9110
_cell_volume 994.88(9)
_computing_structure_refinement 'SHELXL-97 (Sheldrick, 1997)'
_computing_structure_solution 'SHELXS-97 (Sheldrick, 1990)'
_diffrn_ambient_temperature 280(2)
_diffrn_measured_fraction_theta_full 0.997
_diffrn_measured_fraction_theta_max 0.997
_diffrn_measurement_device_type 'SuperNova, Dual, Cu at zero, Atlas'
_diffrn_measurement_method '\w scans'
_diffrn_radiation_monochromator graphite
_diffrn_radiation_source 'fine-focus sealed tube'
_diffrn_radiation_type MoK\a
_diffrn_radiation_wavelength 0.71073
_diffrn_reflns_av_R_equivalents 0.0314
_diffrn_reflns_av_sigmaI/netI 0.0325
_diffrn_reflns_limit_h_max 18
_diffrn_reflns_limit_h_min -13
_diffrn_reflns_limit_k_max 6
_diffrn_reflns_limit_k_min -8
_diffrn_reflns_limit_l_max 9
_diffrn_reflns_limit_l_min -12
_diffrn_reflns_number 3455
_diffrn_reflns_theta_full 26.37
_diffrn_reflns_theta_max 26.37
_diffrn_reflns_theta_min 3.66
_exptl_absorpt_coefficient_mu 2.934
_exptl_absorpt_correction_T_max 1.00000
_exptl_absorpt_correction_T_min 0.83646
_exptl_absorpt_correction_type multi-scan
_exptl_crystal_colour Colorless
_exptl_crystal_density_diffrn 2.036
_exptl_crystal_density_method 'not measured'
_exptl_crystal_description Rod
_exptl_crystal_F_000 592
_exptl_crystal_size_max .24
_exptl_crystal_size_mid .14
_exptl_crystal_size_min .10
_refine_diff_density_max 0.750
_refine_diff_density_min -0.516
_refine_diff_density_rms 0.095
_refine_ls_extinction_coef 0.0225(11)
_refine_ls_extinction_expression Fc^*^=kFc[1+0.001xFc^2^\l^3^/sin(2\q)]^-1/4^
_refine_ls_extinction_method SHELXL
_refine_ls_goodness_of_fit_ref 1.043
_refine_ls_hydrogen_treatment mixed
_refine_ls_matrix_type full
_refine_ls_number_parameters 65
_refine_ls_number_reflns 1106
_refine_ls_number_restraints 8
_refine_ls_restrained_S_all 1.076
_refine_ls_R_factor_all 0.0444
_refine_ls_R_factor_gt 0.0320
_refine_ls_shift/su_max 0.000
_refine_ls_shift/su_mean 0.000
_refine_ls_structure_factor_coef Fsqd
_refine_ls_weighting_details 'calc w=1/[\s^2^(Fo^2^)+(0.0269P)^2^+1.5324P] where P=(Fo^2^+2Fc^2^)/3'
_refine_ls_weighting_scheme calc
_refine_ls_wR_factor_gt 0.0693
_refine_ls_wR_factor_ref 0.0777
_reflns_number_gt 849
_reflns_number_total 1106
_reflns_threshold_expression >2sigma(I)
_cod_data_source_file c7qi00301c2.cif
_cod_data_source_block 280K
_cod_depositor_comments
;
The following automatic conversions were performed:

data item '_symmetry_cell_setting' value 'Orthorhombic' was changed
to 'orthorhombic' in accordance with the
/home/saulius/struct/COD-crude-data/automatic-downloads/DataCite-retrospective/RSC/depositions/lib/dictionaries/cif_core.dic
dictionary named 'cif_core.dic' version 2.4.2 last updated on
2011-04-26.

Automatic conversion script
Id: cif_fix_values 6909 2019-04-08 15:41:33Z antanas 
;
_cod_database_code 4349741

loop_
_symmetry_equiv_pos_as_xyz
'x, y, z'
'-x+1/2, -y, z+1/2'
'x+1/2, -y+1/2, -z+1/2'
'-x, y+1/2, -z'
'-x, -y, -z'
'x-1/2, y, -z-1/2'
'-x-1/2, y-1/2, z-1/2'
'x, -y-1/2, z'

loop_
_atom_site_label
_atom_site_type_symbol
_atom_site_fract_x
_atom_site_fract_y
_atom_site_fract_z
_atom_site_U_iso_or_equiv
_atom_site_adp_type
_atom_site_occupancy
_atom_site_symmetry_multiplicity
_atom_site_calc_flag
_atom_site_refinement_flags
_atom_site_disorder_assembly
_atom_site_disorder_group
Cd1 Cd 0.5000 0.5000 1.0000 0.0375(2) Uani 1 2 d S . .
Cl2 Cl 0.47517(12) 0.7500 1.20308(15) 0.0445(4) Uani 1 2 d S . .
Cl3 Cl 0.39320(12) 0.7500 0.87078(16) 0.0494(5) Uani 1 2 d S . .
Cl4 Cl 0.37219(11) 0.2500 1.06430(18) 0.0501(5) Uani 1 2 d S . .
C1 C 0.2382(8) 0.7500 1.2338(12) 0.152(5) Uani 1 2 d SU . .
H1A H 0.2737 0.8666 1.2171 0.228 Uiso 0.50 1 calc PR A 1
H1B H 0.2737 0.6333 1.2172 0.228 Uiso 0.50 1 calc PR A 1
H1C H 0.2183 0.7501 1.3256 0.228 Uiso 1 2 calc SR A 1
C2 C 0.1596(7) 0.9267(11) 1.0556(9) 0.113(3) Uani 1 1 d . . .
H2A H 0.1318 1.0349 1.0981 0.136 Uiso 0.55(11) 1 d PR B 1
H2B H 0.2218 0.9668 1.0274 0.136 Uiso 0.55(11) 1 d PR B 1
H2C H 0.1182 0.9628 1.1265 0.136 Uiso 0.45(11) 1 d PR B 2
H2D H 0.1965 1.0372 1.0314 0.136 Uiso 0.45(11) 1 d PR B 2
N2 N 0.2185(15) 0.7500 1.090(2) 0.103(8) Uani 0.51(2) 2 d SP . 2
H2 H 0.2699 0.7500 1.0408 0.123 Uiso 0.51(2) 2 calc SPR . 2
C3 C 0.1112(8) 0.8578(7) 0.9417(9) 0.179(6) Uani 1 1 d D . .
H3A H 0.1391 0.9068 0.8600 0.215 Uiso 1 1 calc R . .
H3B H 0.0500 0.9068 0.9449 0.215 Uiso 1 1 calc R . .
N1 N 0.1641(12) 0.7500 1.1488(15) 0.061(6) Uani 0.49(2) 2 d SP . 1
H1 H 0.1137 0.7500 1.2006 0.074 Uiso 0.49(2) 2 calc SPR . 1

loop_
_atom_site_aniso_label
_atom_site_aniso_U_11
_atom_site_aniso_U_22
_atom_site_aniso_U_33
_atom_site_aniso_U_23
_atom_site_aniso_U_13
_atom_site_aniso_U_12
Cd1 0.0415(4) 0.0225(3) 0.0483(3) -0.00107(17) -0.0030(2) 0.00056(17)
Cl2 0.0578(11) 0.0337(8) 0.0419(8) 0.000 0.0029(7) 0.000
Cl3 0.0552(11) 0.0351(8) 0.0580(10) 0.000 -0.0194(8) 0.000
Cl4 0.0440(9) 0.0362(8) 0.0703(11) 0.000 0.0095(9) 0.000
C1 0.124(8) 0.211(10) 0.121(8) 0.000 0.005(7) 0.000
C2 0.156(9) 0.065(5) 0.119(6) 0.005(5) 0.035(6) -0.010(5)
N2 0.056(12) 0.18(2) 0.070(11) 0.000 0.002(10) 0.000
C3 0.241(12) 0.204(13) 0.093(5) 0.002(6) -0.049(7) 0.081(10)
N1 0.036(9) 0.105(12) 0.043(7) 0.000 -0.002(7) 0.000

loop_
_atom_type_symbol
_atom_type_description
_atom_type_scat_dispersion_real
_atom_type_scat_dispersion_imag
_atom_type_scat_source
C C 0.0033 0.0016 'International Tables Vol C Tables 4.2.6.8 and 6.1.1.4'
H H 0.0000 0.0000 'International Tables Vol C Tables 4.2.6.8 and 6.1.1.4'
Cd Cd -0.8075 1.2024 'International Tables Vol C Tables 4.2.6.8 and 6.1.1.4'
Cl Cl 0.1484 0.1585 'International Tables Vol C Tables 4.2.6.8 and 6.1.1.4'
N N 0.0061 0.0033 'International Tables Vol C Tables 4.2.6.8 and 6.1.1.4'

loop_
_geom_angle_atom_site_label_1
_geom_angle_atom_site_label_2
_geom_angle_atom_site_label_3
_geom_angle
_geom_angle_site_symmetry_1
_geom_angle_site_symmetry_3
Cl4 Cd1 Cl4 180.0 5_667 .
Cl4 Cd1 Cl3 95.09(4) 5_667 5_667
Cl4 Cd1 Cl3 84.91(4) . 5_667
Cl4 Cd1 Cl3 84.91(4) 5_667 .
Cl4 Cd1 Cl3 95.09(4) . .
Cl3 Cd1 Cl3 180.00(6) 5_667 .
Cl4 Cd1 Cl2 96.84(4) 5_667 5_667
Cl4 Cd1 Cl2 83.16(4) . 5_667
Cl3 Cd1 Cl2 83.33(4) 5_667 5_667
Cl3 Cd1 Cl2 96.67(4) . 5_667
Cl4 Cd1 Cl2 83.16(4) 5_667 .
Cl4 Cd1 Cl2 96.84(4) . .
Cl3 Cd1 Cl2 96.67(4) 5_667 .
Cl3 Cd1 Cl2 83.33(4) . .
Cl2 Cd1 Cl2 180.0 5_667 .
Cl4 Cd1 Cd1 50.09(2) 5_667 4_657
Cl4 Cd1 Cd1 129.91(2) . 4_657
Cl3 Cd1 Cd1 129.40(2) 5_667 4_657
Cl3 Cd1 Cd1 50.60(2) . 4_657
Cl2 Cd1 Cd1 129.29(2) 5_667 4_657
Cl2 Cd1 Cd1 50.71(2) . 4_657
Cl4 Cd1 Cd1 129.91(2) 5_667 4_647
Cl4 Cd1 Cd1 50.09(2) . 4_647
Cl3 Cd1 Cd1 50.60(2) 5_667 4_647
Cl3 Cd1 Cd1 129.40(2) . 4_647
Cl2 Cd1 Cd1 50.71(2) 5_667 4_647
Cl2 Cd1 Cd1 129.29(2) . 4_647
Cd1 Cd1 Cd1 180.0 4_657 4_647
Cd1 Cl2 Cd1 78.59(4) . 4_657
Cd1 Cl3 Cd1 78.81(4) 4_657 .
Cd1 Cl4 Cd1 79.82(5) . 4_647
N1 C1 N2 41.0(8) . .
C3 C2 N1 104.8(7) . .
C3 C2 N2 102.7(8) . .
N1 C2 N2 38.5(7) . .
C1 N2 C2 109.9(12) . 8_575
C1 N2 C2 109.9(12) . .
C2 N2 C2 103.0(13) 8_575 .
C2 C3 C3 109.1(4) . 8_575
C1 N1 C2 114.2(9) . 8_575
C1 N1 C2 114.2(9) . .
C2 N1 C2 103.9(10) 8_575 .

loop_
_geom_bond_atom_site_label_1
_geom_bond_atom_site_label_2
_geom_bond_distance
_geom_bond_site_symmetry_2
Cd1 Cl4 2.6179(13) 5_667
Cd1 Cl4 2.6179(13) .
Cd1 Cl3 2.6462(12) 5_667
Cd1 Cl3 2.6462(12) .
Cd1 Cl2 2.6523(12) 5_667
Cd1 Cl2 2.6523(12) .
Cd1 Cd1 3.35940(15) 4_657
Cd1 Cd1 3.35940(15) 4_647
Cl2 Cd1 2.6523(12) 4_657
Cl3 Cd1 2.6462(12) 4_657
Cl4 Cd1 2.6179(13) 4_647
C1 N1 1.389(16) .
C1 N2 1.454(19) .
C2 C3 1.419(11) .
C2 N1 1.508(12) .
C2 N2 1.517(14) .
N2 C2 1.517(14) 8_575
C3 C3 1.448(9) 8_575
N1 C2 1.508(12) 8_575
